data_4123096
loop_
_publ_author_name
'Huang, Wenliang'
'Dulong, Florian'
'Khan, Saeed I.'
'Cantat, Thibault'
'Diaconescu, Paula L.'

_publ_section_title
;
 Bimetallic Cleavage of Aromatic C-H Bonds by Rare-Earth-Metal Complexes.
;
_journal_name_full 'Journal of the American Chemical Society'
_journal_page_first 141208061549006
_journal_paper_doi 10.1021/ja510761j
_journal_year 2014
_chemical_formula_sum 'C101 H180 F4 Fe4 N8 O2 Sc4 Si8'
_chemical_formula_weight 2242.49
_chemical_name_systematic
; 
 ? 
;
_space_group_IT_number 2
_symmetry_cell_setting triclinic
_symmetry_space_group_name_Hall '-P 1'
_symmetry_space_group_name_H-M 'P -1'
_atom_sites_solution_hydrogens geom
_atom_sites_solution_primary direct
_atom_sites_solution_secondary difmap
_audit_creation_method SHELXL-97
_cell_angle_alpha 71.835(2)
_cell_angle_beta 87.753(2)
_cell_angle_gamma 79.358(2)
_cell_formula_units_Z 1
_cell_length_a 11.534(3)
_cell_length_b 13.143(3)
_cell_length_c 20.525(5)
_cell_measurement_temperature 100(2)
_cell_volume 2904.9(12)
_computing_structure_refinement 'SHELXL-97 (Sheldrick, 1997)'
_computing_structure_solution 'SHELXS-97 (Sheldrick, 1990)'
_diffrn_ambient_temperature 100(2)
_diffrn_measured_fraction_theta_full 0.988
_diffrn_measured_fraction_theta_max 0.988
_diffrn_radiation_monochromator graphite
_diffrn_radiation_source 'fine-focus sealed tube'
_diffrn_radiation_type MoK\a
_diffrn_radiation_wavelength 0.71073
_diffrn_reflns_av_R_equivalents 0.0255
_diffrn_reflns_av_sigmaI/netI 0.0411
_diffrn_reflns_limit_h_max 13
_diffrn_reflns_limit_h_min -13
_diffrn_reflns_limit_k_max 15
_diffrn_reflns_limit_k_min -15
_diffrn_reflns_limit_l_max 24
_diffrn_reflns_limit_l_min -24
_diffrn_reflns_number 20474
_diffrn_reflns_theta_full 25.00
_diffrn_reflns_theta_max 25.00
_diffrn_reflns_theta_min 3.58
_exptl_absorpt_coefficient_mu 0.839
_exptl_absorpt_correction_T_max 0.9514
_exptl_absorpt_correction_T_min 0.8240
_exptl_crystal_density_diffrn 1.282
_exptl_crystal_density_method 'not measured'
_exptl_crystal_F_000 1194
_exptl_crystal_size_max 0.24
_exptl_crystal_size_mid 0.12
_exptl_crystal_size_min 0.06
_refine_diff_density_max 1.724
_refine_diff_density_min -1.958
_refine_diff_density_rms 0.073
_refine_ls_extinction_method none
_refine_ls_goodness_of_fit_ref 1.043
_refine_ls_hydrogen_treatment mixed
_refine_ls_matrix_type full
_refine_ls_number_parameters 670
_refine_ls_number_reflns 10111
_refine_ls_number_restraints 0
_refine_ls_restrained_S_all 1.043
_refine_ls_R_factor_all 0.0605
_refine_ls_R_factor_gt 0.0458
_refine_ls_shift/su_max 0.033
_refine_ls_shift/su_mean 0.001
_refine_ls_structure_factor_coef Fsqd
_refine_ls_weighting_details 'calc w=1/[\s^2^(Fo^2^)+(0.0459P)^2^+4.7451P] where P=(Fo^2^+2Fc^2^)/3'
_refine_ls_weighting_scheme calc
_refine_ls_wR_factor_gt 0.1071
_refine_ls_wR_factor_ref 0.1126
_reflns_number_gt 8105
_reflns_number_total 10111
_reflns_threshold_expression >2sigma(I)
_cod_data_source_file ja510761j_si_001.cif
_cod_data_source_block pld1133sm
_cod_original_cell_volume 2904.9(11)
_cod_original_sg_symbol_H-M P-1
_cod_database_code 4123096

loop_
_symmetry_equiv_pos_as_xyz
'x, y, z'
'-x, -y, -z'

loop_
_atom_site_label
_atom_site_type_symbol
_atom_site_fract_x
_atom_site_fract_y
_atom_site_fract_z
_atom_site_U_iso_or_equiv
_atom_site_adp_type
_atom_site_occupancy
_atom_site_symmetry_multiplicity
_atom_site_calc_flag
_atom_site_refinement_flags
_atom_site_disorder_assembly
_atom_site_disorder_group
Si2 Si 0.5718(2) 0.37912(14) 0.16579(11) 0.0248(6) Uani 0.682(7) 1 d P A 2
C24 C 0.6863(11) 0.4302(15) 0.2047(10) 0.034(3) Uani 0.682(7) 1 d P A 2
H24A H 0.7476 0.4502 0.1711 0.051 Uiso 0.682(7) 1 calc PR A 2
H24B H 0.7221 0.3728 0.2455 0.051 Uiso 0.682(7) 1 calc PR A 2
H24C H 0.6487 0.4942 0.2176 0.051 Uiso 0.682(7) 1 calc PR A 2
C65 C 0.7346(8) 0.1853(7) 0.1708(4) 0.054(2) Uani 0.682(7) 1 d P A 2
H65A H 0.7791 0.1403 0.1448 0.081 Uiso 0.682(7) 1 calc PR A 2
H65B H 0.6899 0.1406 0.2065 0.081 Uiso 0.682(7) 1 calc PR A 2
H65C H 0.7894 0.2148 0.1922 0.081 Uiso 0.682(7) 1 calc PR A 2
C68 C 0.7213(7) 0.3386(6) 0.0616(3) 0.059(2) Uani 0.682(7) 1 d P A 2
H68A H 0.7607 0.2869 0.0386 0.088 Uiso 0.682(7) 1 calc PR A 2
H68B H 0.7805 0.3690 0.0789 0.088 Uiso 0.682(7) 1 calc PR A 2
H68C H 0.6679 0.3975 0.0290 0.088 Uiso 0.682(7) 1 calc PR A 2
C23 C 0.6495(6) 0.2788(5) 0.1225(3) 0.0409(17) Uani 0.682(7) 1 d P A 2
C70 C 0.5562(10) 0.2322(7) 0.0939(5) 0.054(3) Uani 0.682(7) 1 d P A 2
H70A H 0.5021 0.2920 0.0623 0.081 Uiso 0.682(7) 1 calc PR A 2
H70B H 0.5115 0.1923 0.1319 0.081 Uiso 0.682(7) 1 calc PR A 2
H70C H 0.5957 0.1826 0.0694 0.081 Uiso 0.682(7) 1 calc PR A 2
C69 C 0.4996(18) 0.2655(15) 0.0986(9) 0.043(4) Uani 0.318(7) 1 d P A 1
H69A H 0.5522 0.2709 0.0594 0.064 Uiso 0.318(7) 1 calc PR A 1
H69B H 0.4173 0.2840 0.0822 0.064 Uiso 0.318(7) 1 calc PR A 1
H69C H 0.5150 0.1910 0.1302 0.064 Uiso 0.318(7) 1 calc PR A 1
C64 C 0.7628(13) 0.2370(14) 0.1774(9) 0.038(4) Uani 0.318(7) 1 d P A 1
H64A H 0.7444 0.1940 0.1491 0.057 Uiso 0.318(7) 1 calc PR A 1
H64B H 0.7409 0.2041 0.2249 0.057 Uiso 0.318(7) 1 calc PR A 1
H64C H 0.8476 0.2384 0.1757 0.057 Uiso 0.318(7) 1 calc PR A 1
Si5 Si 0.5264(5) 0.3614(3) 0.1439(2) 0.0232(12) Uani 0.318(7) 1 d P A 1
C63 C 0.6917(10) 0.3566(9) 0.1493(6) 0.027(3) Uani 0.318(7) 1 d P A 1
C66 C 0.719(2) 0.414(3) 0.197(2) 0.027(5) Uani 0.318(7) 1 d P A 1
H66A H 0.8020 0.4219 0.1928 0.033 Uiso 0.318(7) 1 calc PR A 1
H66B H 0.7041 0.3720 0.2441 0.033 Uiso 0.318(7) 1 calc PR A 1
H66C H 0.6687 0.4863 0.1853 0.033 Uiso 0.318(7) 1 calc PR A 1
C67 C 0.7380(11) 0.4085(12) 0.0771(6) 0.035(3) Uani 0.318(7) 1 d P A 1
H67A H 0.7239 0.3672 0.0468 0.053 Uiso 0.318(7) 1 calc PR A 1
H67B H 0.8228 0.4073 0.0802 0.053 Uiso 0.318(7) 1 calc PR A 1
H67C H 0.6966 0.4840 0.0586 0.053 Uiso 0.318(7) 1 calc PR A 1
C22 C 0.4742(4) 0.4972(3) 0.09819(19) 0.0366(9) Uani 1 1 d . . .
H22A H 0.5230 0.5297 0.0599 0.055 Uiso 1 1 calc R A 2
H22B H 0.4377 0.5526 0.1192 0.055 Uiso 1 1 calc R A 2
H22C H 0.4125 0.4693 0.0812 0.055 Uiso 1 1 calc R A 2
Sc1 Sc 0.32449(5) 0.40842(5) 0.26336(3) 0.01847(14) Uani 1 1 d . A .
Sc2 Sc 0.37989(5) 0.63534(5) 0.28345(3) 0.01884(14) Uani 1 1 d . . .
Si1 Si 0.06757(8) 0.39204(7) 0.35710(5) 0.0225(2) Uani 1 1 d . . .
Si3 Si 0.13113(8) 0.84388(8) 0.27121(5) 0.0245(2) Uani 1 1 d . . .
Si4 Si 0.51379(9) 0.81449(8) 0.15369(5) 0.0242(2) Uani 1 1 d . . .
Fe1 Fe 0.43764(4) 0.16115(4) 0.37223(2) 0.01945(12) Uani 1 1 d . A .
Fe2 Fe 0.49087(4) 0.69248(4) 0.38478(2) 0.01874(12) Uani 1 1 d . . .
F1 F 0.40523(16) 0.47029(14) 0.32814(9) 0.0222(4) Uani 1 1 d . . .
F2 F 0.29845(16) 0.57715(14) 0.21929(9) 0.0225(4) Uani 1 1 d . . .
N1 N 0.2035(2) 0.3403(2) 0.33050(13) 0.0198(6) Uani 1 1 d . A .
N2 N 0.4711(2) 0.3304(2) 0.22690(14) 0.0233(6) Uani 1 1 d . . .
N3 N 0.2449(2) 0.7393(2) 0.31082(14) 0.0235(6) Uani 1 1 d . . .
N4 N 0.5123(2) 0.7091(2) 0.22945(14) 0.0229(6) Uani 1 1 d . . .
O1 O 0.2124(3) 0.4319(2) 0.17374(15) 0.0507(5) Uani 1 1 d . . .
C1 C 0.1857(4) 0.3366(4) 0.1602(2) 0.0507(5) Uani 1 1 d . A .
H1A H 0.1369 0.2977 0.1970 0.061 Uiso 1 1 calc R . .
H1B H 0.2591 0.2859 0.1569 0.061 Uiso 1 1 calc R . .
C2 C 0.1199(4) 0.3797(4) 0.0938(2) 0.0507(5) Uani 1 1 d . . .
H2A H 0.1737 0.3746 0.0557 0.061 Uiso 1 1 calc R A .
H2B H 0.0570 0.3376 0.0939 0.061 Uiso 1 1 calc R . .
C3 C 0.0686(4) 0.4930(4) 0.0855(2) 0.0507(5) Uani 1 1 d . A .
H3A H -0.0112 0.4991 0.1050 0.061 Uiso 1 1 calc R . .
H3B H 0.0631 0.5367 0.0364 0.061 Uiso 1 1 calc R . .
C4 C 0.1509(4) 0.5305(4) 0.1235(2) 0.0507(5) Uani 1 1 d . A .
H4A H 0.2075 0.5682 0.0918 0.061 Uiso 1 1 calc R . .
H4B H 0.1066 0.5811 0.1466 0.061 Uiso 1 1 calc R . .
C5 C 0.2661(3) 0.2438(3) 0.37638(16) 0.0193(7) Uani 1 1 d . . .
C6 C 0.2692(3) 0.1347(3) 0.37525(17) 0.0223(7) Uani 1 1 d . A .
H6 H 0.2301 0.1140 0.3399 0.027 Uiso 1 1 calc R . .
C7 C 0.3342(3) 0.0609(3) 0.43356(17) 0.0230(7) Uani 1 1 d . . .
H7 H 0.3487 -0.0203 0.4462 0.028 Uiso 1 1 calc R A .
C8 C 0.3765(3) 0.1226(3) 0.47022(17) 0.0235(7) Uani 1 1 d . A .
H8 H 0.4262 0.0923 0.5132 0.028 Uiso 1 1 calc R . .
C9 C 0.3362(3) 0.2348(3) 0.43530(16) 0.0209(7) Uani 1 1 d . A .
H9 H 0.3534 0.2970 0.4492 0.025 Uiso 1 1 calc R . .
C10 C 0.5168(3) 0.2368(3) 0.28139(17) 0.0236(7) Uani 1 1 d . A .
C11 C 0.5089(3) 0.1261(3) 0.28764(18) 0.0272(8) Uani 1 1 d . . .
H11 H 0.4673 0.1021 0.2548 0.033 Uiso 1 1 calc R A .
C12 C 0.5733(3) 0.0563(3) 0.34811(18) 0.0315(8) Uani 1 1 d . A .
H12 H 0.5842 -0.0250 0.3649 0.038 Uiso 1 1 calc R . .
C13 C 0.6175(3) 0.1218(3) 0.38066(18) 0.0293(8) Uani 1 1 d . . .
H13 H 0.6650 0.0950 0.4244 0.035 Uiso 1 1 calc R A .
C14 C 0.5826(3) 0.2325(3) 0.34059(17) 0.0257(8) Uani 1 1 d . A .
H14 H 0.6006 0.2968 0.3517 0.031 Uiso 1 1 calc R . .
C15 C 0.0844(3) 0.4354(3) 0.43428(19) 0.0329(9) Uani 1 1 d . . .
H15A H 0.1343 0.4910 0.4232 0.049 Uiso 1 1 calc R . .
H15B H 0.1211 0.3723 0.4720 0.049 Uiso 1 1 calc R . .
H15C H 0.0066 0.4654 0.4481 0.049 Uiso 1 1 calc R . .
C81 C 0.971(3) 1.0643(18) 0.0293(16) 0.20(2) Uani 0.50 1 d P B -1
H81A H 1.0497 1.0352 0.0522 0.241 Uiso 0.50 1 calc PR B -1
H81B H 0.9130 1.0497 0.0663 0.241 Uiso 0.50 1 calc PR B -1
C80 C 1.0180(15) 0.8895(18) 0.0023(9) 0.087(4) Uani 0.50 1 d P B -1
H80A H 1.1044 0.8863 -0.0015 0.104 Uiso 0.50 1 calc PR B -1
H80B H 1.0024 0.8416 0.0484 0.104 Uiso 0.50 1 calc PR B -1
C79 C 0.9815(16) 0.854(2) -0.0435(10) 0.098(5) Uani 0.50 1 d P B -1
H79A H 0.8989 0.8879 -0.0555 0.117 Uiso 0.50 1 calc PR B -1
H79B H 0.9882 0.7749 -0.0254 0.117 Uiso 0.50 1 calc PR B -1
H79C H 1.0297 0.8728 -0.0844 0.117 Uiso 0.50 1 calc PR B -1
C77 C 0.962(2) 1.1892(15) 0.0053(13) 0.149(10) Uani 0.50 1 d P B -1
H77A H 1.0256 1.2090 -0.0267 0.223 Uiso 0.50 1 calc PR B -1
H77B H 0.9695 1.2139 0.0451 0.223 Uiso 0.50 1 calc PR B -1
H77C H 0.8856 1.2239 -0.0178 0.223 Uiso 0.50 1 calc PR B -1
C76 C 0.9602(12) 1.0011(16) -0.0049(10) 0.089(5) Uani 0.50 1 d P B -1
H76A H 0.9753 1.0426 -0.0528 0.107 Uiso 0.50 1 calc PR B -1
H76B H 0.8749 0.9986 -0.0036 0.107 Uiso 0.50 1 calc PR B -1
C16 C 0.0042(3) 0.5151(3) 0.2853(2) 0.0346(9) Uani 1 1 d . . .
H16A H 0.0629 0.5624 0.2704 0.052 Uiso 1 1 calc R . .
H16B H -0.0661 0.5548 0.3010 0.052 Uiso 1 1 calc R . .
H16C H -0.0176 0.4927 0.2469 0.052 Uiso 1 1 calc R . .
C17 C -0.0390(3) 0.2930(3) 0.37748(19) 0.0285(8) Uani 1 1 d . . .
C18 C -0.0474(3) 0.2471(3) 0.3179(2) 0.0344(9) Uani 1 1 d . . .
H18A H -0.0697 0.3074 0.2756 0.052 Uiso 1 1 calc R . .
H18B H -0.1072 0.2004 0.3279 0.052 Uiso 1 1 calc R . .
H18C H 0.0292 0.2044 0.3122 0.052 Uiso 1 1 calc R . .
C19 C -0.1621(3) 0.3539(4) 0.3887(2) 0.0440(11) Uani 1 1 d . . .
H19A H -0.1899 0.4123 0.3465 0.066 Uiso 1 1 calc R . .
H19B H -0.1572 0.3853 0.4258 0.066 Uiso 1 1 calc R . .
H19C H -0.2174 0.3029 0.4011 0.066 Uiso 1 1 calc R . .
C20 C -0.0045(3) 0.1979(3) 0.4433(2) 0.0340(9) Uani 1 1 d . . .
H20A H -0.0627 0.1497 0.4519 0.051 Uiso 1 1 calc R . .
H20B H -0.0023 0.2263 0.4820 0.051 Uiso 1 1 calc R . .
H20C H 0.0735 0.1569 0.4382 0.051 Uiso 1 1 calc R . .
C27 C 0.0732(3) 0.8042(3) 0.20059(19) 0.0319(8) Uani 1 1 d . . .
H27A H 0.0250 0.8683 0.1686 0.048 Uiso 1 1 calc R . .
H27B H 0.0250 0.7483 0.2200 0.048 Uiso 1 1 calc R . .
H27C H 0.1395 0.7754 0.1762 0.048 Uiso 1 1 calc R . .
C28 C 0.1787(3) 0.9784(3) 0.2307(2) 0.0352(9) Uani 1 1 d . . .
H28A H 0.2198 0.9777 0.1881 0.053 Uiso 1 1 calc R . .
H28B H 0.2318 0.9909 0.2624 0.053 Uiso 1 1 calc R . .
H28C H 0.1092 1.0367 0.2205 0.053 Uiso 1 1 calc R . .
C29 C 0.0084(3) 0.8651(3) 0.33256(19) 0.0287(8) Uani 1 1 d . . .
C30 C -0.0191(3) 0.7548(3) 0.3769(2) 0.0367(9) Uani 1 1 d . . .
H30A H -0.0425 0.7160 0.3473 0.055 Uiso 1 1 calc R . .
H30B H -0.0836 0.7667 0.4078 0.055 Uiso 1 1 calc R . .
H30C H 0.0512 0.7114 0.4041 0.055 Uiso 1 1 calc R . .
C31 C -0.1038(3) 0.9331(4) 0.2913(2) 0.0459(11) Uani 1 1 d . . .
H31A H -0.0863 1.0026 0.2614 0.069 Uiso 1 1 calc R . .
H31B H -0.1660 0.9470 0.3230 0.069 Uiso 1 1 calc R . .
H31C H -0.1303 0.8931 0.2634 0.069 Uiso 1 1 calc R . .
C32 C 0.0425(3) 0.9262(3) 0.3796(2) 0.0332(9) Uani 1 1 d . . .
H32A H 0.0598 0.9969 0.3517 0.050 Uiso 1 1 calc R . .
H32B H 0.1126 0.8832 0.4072 0.050 Uiso 1 1 calc R . .
H32C H -0.0230 0.9373 0.4100 0.050 Uiso 1 1 calc R . .
C33 C 0.3882(3) 0.8124(3) 0.09955(18) 0.0299(8) Uani 1 1 d . . .
H33A H 0.3921 0.8639 0.0536 0.045 Uiso 1 1 calc R . .
H33B H 0.3135 0.8333 0.1204 0.045 Uiso 1 1 calc R . .
H33C H 0.3934 0.7389 0.0963 0.045 Uiso 1 1 calc R . .
C35 C 0.6582(3) 0.7999(3) 0.10664(18) 0.0307(8) Uani 1 1 d . . .
C36 C 0.6695(4) 0.7076(3) 0.0752(2) 0.0436(10) Uani 1 1 d . . .
H36A H 0.6045 0.7230 0.0422 0.065 Uiso 1 1 calc R . .
H36B H 0.6663 0.6391 0.1115 0.065 Uiso 1 1 calc R . .
H36C H 0.7449 0.7015 0.0518 0.065 Uiso 1 1 calc R . .
C37 C 0.6632(4) 0.9056(4) 0.0482(2) 0.0522(12) Uani 1 1 d . . .
H37A H 0.7342 0.8954 0.0214 0.078 Uiso 1 1 calc R . .
H37B H 0.6655 0.9647 0.0675 0.078 Uiso 1 1 calc R . .
H37C H 0.5931 0.9242 0.0184 0.078 Uiso 1 1 calc R . .
C38 C 0.7619(4) 0.7748(5) 0.1568(2) 0.0552(13) Uani 1 1 d . . .
H38A H 0.8361 0.7689 0.1322 0.083 Uiso 1 1 calc R . .
H38B H 0.7595 0.7058 0.1929 0.083 Uiso 1 1 calc R . .
H38C H 0.7564 0.8335 0.1773 0.083 Uiso 1 1 calc R . .
C39 C 0.3045(3) 0.7290(3) 0.37133(17) 0.0221(7) Uani 1 1 d . . .
C40 C 0.3511(3) 0.8089(3) 0.39194(18) 0.0257(8) Uani 1 1 d . . .
H40 H 0.3411 0.8883 0.3658 0.031 Uiso 1 1 calc R . .
C41 C 0.4093(3) 0.7576(3) 0.45687(18) 0.0260(8) Uani 1 1 d . . .
H41 H 0.4468 0.7947 0.4840 0.031 Uiso 1 1 calc R . .
C42 C 0.4070(3) 0.6443(3) 0.47618(17) 0.0243(7) Uani 1 1 d . . .
H42 H 0.4418 0.5879 0.5192 0.029 Uiso 1 1 calc R . .
C43 C 0.3437(3) 0.6264(3) 0.42401(17) 0.0233(7) Uani 1 1 d . . .
H43 H 0.3288 0.5540 0.4236 0.028 Uiso 1 1 calc R . .
C44 C 0.4903(4) 0.9518(3) 0.1669(2) 0.0361(9) Uani 1 1 d . . .
H44A H 0.4623 1.0083 0.1239 0.054 Uiso 1 1 calc R . .
H44B H 0.5649 0.9645 0.1815 0.054 Uiso 1 1 calc R . .
H44C H 0.4313 0.9545 0.2024 0.054 Uiso 1 1 calc R . .
C45 C 0.5734(3) 0.6979(3) 0.28970(17) 0.0222(7) Uani 1 1 d . . .
C46 C 0.5990(3) 0.7801(3) 0.31724(18) 0.0265(8) Uani 1 1 d . . .
H46 H 0.5817 0.8605 0.2938 0.032 Uiso 1 1 calc R . .
C47 C 0.6565(3) 0.7279(3) 0.38200(18) 0.0269(8) Uani 1 1 d . . .
H47 H 0.6869 0.7652 0.4116 0.032 Uiso 1 1 calc R . .
C48 C 0.6628(3) 0.6139(3) 0.39806(18) 0.0260(8) Uani 1 1 d . . .
H48 H 0.6988 0.5569 0.4405 0.031 Uiso 1 1 calc R . .
C49 C 0.6115(3) 0.5953(3) 0.34190(17) 0.0219(7) Uani 1 1 d . . .
H49 H 0.6029 0.5224 0.3391 0.026 Uiso 1 1 calc R . .

loop_
_atom_site_aniso_label
_atom_site_aniso_U_11
_atom_site_aniso_U_22
_atom_site_aniso_U_33
_atom_site_aniso_U_23
_atom_site_aniso_U_13
_atom_site_aniso_U_12
Si2 0.0271(11) 0.0237(8) 0.0184(9) -0.0022(7) 0.0000(8) 0.0009(7)
C24 0.028(8) 0.042(7) 0.027(6) -0.004(4) -0.005(6) -0.003(6)
C65 0.053(5) 0.046(5) 0.039(4) 0.001(4) 0.010(4) 0.024(4)
C68 0.062(5) 0.051(5) 0.038(4) 0.001(3) 0.018(3) 0.020(4)
C23 0.051(4) 0.032(3) 0.027(3) -0.003(2) 0.009(3) 0.011(3)
C70 0.097(8) 0.039(5) 0.028(4) -0.020(3) 0.007(5) -0.002(5)
C69 0.073(13) 0.036(10) 0.028(8) -0.017(7) 0.009(9) -0.021(9)
C64 0.025(7) 0.050(10) 0.037(8) -0.013(8) 0.005(6) -0.005(7)
Si5 0.027(2) 0.0264(18) 0.0166(18) -0.0082(14) -0.0050(16) -0.0020(15)
C63 0.025(6) 0.026(6) 0.023(6) 0.002(5) 0.008(5) -0.002(5)
C66 0.012(11) 0.041(13) 0.023(10) -0.009(7) 0.000(10) 0.007(10)
C67 0.027(6) 0.037(8) 0.034(7) -0.002(6) 0.008(5) -0.003(5)
C22 0.050(2) 0.029(2) 0.029(2) -0.0064(17) 0.0062(18) -0.0102(18)
Sc1 0.0225(3) 0.0157(3) 0.0182(3) -0.0062(2) -0.0030(2) -0.0039(2)
Sc2 0.0208(3) 0.0148(3) 0.0219(3) -0.0068(2) -0.0024(3) -0.0030(2)
Si1 0.0208(5) 0.0191(5) 0.0281(5) -0.0096(4) -0.0026(4) -0.0001(4)
Si3 0.0234(5) 0.0200(5) 0.0294(5) -0.0078(4) -0.0074(4) -0.0002(4)
Si4 0.0297(5) 0.0205(5) 0.0226(5) -0.0046(4) -0.0023(4) -0.0078(4)
Fe1 0.0208(2) 0.0161(2) 0.0210(2) -0.00663(19) -0.00224(19) -0.00009(18)
Fe2 0.0191(2) 0.0160(2) 0.0215(2) -0.00652(19) -0.00413(19) -0.00196(18)
F1 0.0286(10) 0.0152(9) 0.0226(10) -0.0049(8) -0.0063(8) -0.0040(8)
F2 0.0291(10) 0.0157(9) 0.0224(10) -0.0044(8) -0.0065(8) -0.0042(8)
N1 0.0213(14) 0.0141(13) 0.0220(14) -0.0036(11) -0.0032(11) -0.0010(11)
N2 0.0307(16) 0.0182(14) 0.0198(14) -0.0055(12) -0.0009(12) -0.0016(12)
N3 0.0221(15) 0.0235(15) 0.0276(15) -0.0138(13) -0.0065(12) 0.0009(12)
N4 0.0260(15) 0.0214(15) 0.0227(15) -0.0074(12) -0.0015(12) -0.0062(12)
O1 0.0657(12) 0.0476(11) 0.0429(10) -0.0138(8) -0.0225(9) -0.0160(9)
C1 0.0657(12) 0.0476(11) 0.0429(10) -0.0138(8) -0.0225(9) -0.0160(9)
C2 0.0657(12) 0.0476(11) 0.0429(10) -0.0138(8) -0.0225(9) -0.0160(9)
C3 0.0657(12) 0.0476(11) 0.0429(10) -0.0138(8) -0.0225(9) -0.0160(9)
C4 0.0657(12) 0.0476(11) 0.0429(10) -0.0138(8) -0.0225(9) -0.0160(9)
C5 0.0194(16) 0.0178(16) 0.0214(17) -0.0067(13) -0.0008(13) -0.0037(13)
C6 0.0232(17) 0.0187(17) 0.0265(18) -0.0081(14) -0.0031(14) -0.0048(13)
C7 0.0243(17) 0.0160(16) 0.0270(18) -0.0047(14) -0.0024(14) -0.0022(13)
C8 0.0240(18) 0.0235(18) 0.0214(17) -0.0051(14) -0.0037(14) -0.0025(14)
C9 0.0202(17) 0.0213(17) 0.0220(17) -0.0078(14) -0.0005(13) -0.0036(13)
C10 0.0225(17) 0.0244(18) 0.0229(18) -0.0091(14) 0.0036(14) 0.0010(14)
C11 0.033(2) 0.0237(18) 0.0253(18) -0.0128(15) 0.0005(15) 0.0019(15)
C12 0.033(2) 0.0262(19) 0.030(2) -0.0081(16) 0.0019(16) 0.0075(16)
C13 0.0239(18) 0.035(2) 0.0238(18) -0.0067(16) -0.0013(15) 0.0030(15)
C14 0.0174(17) 0.034(2) 0.0259(18) -0.0092(16) 0.0021(14) -0.0049(14)
C15 0.032(2) 0.035(2) 0.038(2) -0.0210(18) 0.0057(17) -0.0055(16)
C81 0.18(3) 0.091(18) 0.20(3) 0.08(2) 0.14(3) 0.053(18)
C80 0.097(11) 0.092(13) 0.082(11) -0.031(10) 0.031(9) -0.041(10)
C79 0.091(12) 0.128(18) 0.074(10) -0.024(12) 0.011(8) -0.033(12)
C77 0.23(3) 0.068(12) 0.17(2) -0.050(14) -0.059(18) -0.022(13)
C76 0.071(11) 0.099(12) 0.097(11) -0.042(9) -0.004(11) 0.006(12)
C16 0.032(2) 0.0239(19) 0.043(2) -0.0089(17) -0.0070(17) 0.0047(16)
C17 0.0185(17) 0.031(2) 0.041(2) -0.0182(17) -0.0007(15) -0.0035(14)
C18 0.031(2) 0.032(2) 0.045(2) -0.0176(18) -0.0041(17) -0.0054(16)
C19 0.024(2) 0.048(3) 0.069(3) -0.032(2) 0.004(2) -0.0066(18)
C20 0.029(2) 0.036(2) 0.040(2) -0.0129(18) 0.0066(17) -0.0129(17)
C27 0.030(2) 0.029(2) 0.036(2) -0.0104(17) -0.0154(16) 0.0010(16)
C28 0.038(2) 0.028(2) 0.039(2) -0.0103(17) -0.0062(18) -0.0048(17)
C29 0.0230(18) 0.0220(18) 0.039(2) -0.0088(16) -0.0039(16) 0.0020(14)
C30 0.034(2) 0.033(2) 0.047(2) -0.0170(19) 0.0045(18) -0.0092(17)
C31 0.029(2) 0.046(3) 0.056(3) -0.016(2) -0.007(2) 0.0115(19)
C32 0.036(2) 0.028(2) 0.040(2) -0.0151(17) 0.0052(17) -0.0061(16)
C33 0.032(2) 0.0259(19) 0.0289(19) -0.0040(15) -0.0033(16) -0.0057(15)
C35 0.032(2) 0.033(2) 0.0267(19) -0.0038(16) -0.0019(16) -0.0120(16)
C36 0.047(3) 0.044(2) 0.043(2) -0.018(2) 0.008(2) -0.009(2)
C37 0.059(3) 0.046(3) 0.047(3) -0.004(2) 0.017(2) -0.018(2)
C38 0.035(2) 0.094(4) 0.042(3) -0.022(3) 0.002(2) -0.024(2)
C39 0.0164(16) 0.0223(17) 0.0287(18) -0.0121(15) -0.0022(14) 0.0020(13)
C40 0.0254(18) 0.0229(18) 0.0315(19) -0.0144(15) -0.0092(15) 0.0011(14)
C41 0.0267(18) 0.0260(18) 0.0286(19) -0.0159(15) -0.0047(15) 0.0008(14)
C42 0.0211(17) 0.0292(19) 0.0220(17) -0.0081(15) -0.0018(14) -0.0021(14)
C43 0.0188(17) 0.0262(18) 0.0254(18) -0.0084(15) 0.0002(14) -0.0047(14)
C44 0.049(2) 0.025(2) 0.034(2) -0.0077(17) -0.0045(18) -0.0090(17)
C45 0.0199(17) 0.0269(18) 0.0206(17) -0.0070(14) 0.0004(13) -0.0070(14)
C46 0.0280(19) 0.0256(18) 0.0278(19) -0.0060(15) -0.0037(15) -0.0122(15)
C47 0.0252(18) 0.032(2) 0.0262(19) -0.0108(16) -0.0012(15) -0.0097(15)
C48 0.0183(17) 0.032(2) 0.0271(19) -0.0089(15) -0.0014(14) -0.0018(14)
C49 0.0169(16) 0.0243(18) 0.0238(17) -0.0078(14) 0.0005(13) -0.0019(13)

loop_
_atom_type_symbol
_atom_type_description
_atom_type_scat_dispersion_real
_atom_type_scat_dispersion_imag
_atom_type_scat_source
C C 0.0033 0.0016 'International Tables Vol C Tables 4.2.6.8 and 6.1.1.4'
H H 0.0000 0.0000 'International Tables Vol C Tables 4.2.6.8 and 6.1.1.4'
N N 0.0061 0.0033 'International Tables Vol C Tables 4.2.6.8 and 6.1.1.4'
F F 0.0171 0.0103 'International Tables Vol C Tables 4.2.6.8 and 6.1.1.4'
Si Si 0.0817 0.0704 'International Tables Vol C Tables 4.2.6.8 and 6.1.1.4'
Sc Sc 0.2519 0.3716 'International Tables Vol C Tables 4.2.6.8 and 6.1.1.4'
Fe Fe 0.3463 0.8444 'International Tables Vol C Tables 4.2.6.8 and 6.1.1.4'
O O 0.0106 0.0060 'International Tables Vol C Tables 4.2.6.8 and 6.1.1.4'

loop_
_geom_angle_atom_site_label_1
_geom_angle_atom_site_label_2
_geom_angle_atom_site_label_3
_geom_angle
N2 Si2 C23 115.2(2)
N2 Si2 C24 110.2(6)
C23 Si2 C24 108.8(4)
N2 Si2 C22 102.72(18)
C23 Si2 C22 108.6(2)
C24 Si2 C22 111.2(6)
Si2 C24 H24A 109.5
Si2 C24 H24B 109.5
H24A C24 H24B 109.5
Si2 C24 H24C 109.5
H24A C24 H24C 109.5
H24B C24 H24C 109.5
C23 C65 H65A 109.5
C23 C65 H65B 109.5
H65A C65 H65B 109.5
C23 C65 H65C 109.5
H65A C65 H65C 109.5
H65B C65 H65C 109.5
C23 C68 H68A 109.5
C23 C68 H68B 109.5
H68A C68 H68B 109.5
C23 C68 H68C 109.5
H68A C68 H68C 109.5
H68B C68 H68C 109.5
C65 C23 C70 109.3(7)
C65 C23 C68 108.0(6)
C70 C23 C68 108.4(6)
C65 C23 Si2 112.7(5)
C70 C23 Si2 109.1(5)
C68 C23 Si2 109.3(4)
C23 C70 H70A 109.5
C23 C70 H70B 109.5
H70A C70 H70B 109.5
C23 C70 H70C 109.5
H70A C70 H70C 109.5
H70B C70 H70C 109.5
N2 Si5 C69 112.7(6)
N2 Si5 C63 108.6(5)
C69 Si5 C63 109.0(7)
C66 C63 C67 110.1(19)
C66 C63 C64 106.1(18)
C67 C63 C64 107.5(10)
C66 C63 Si5 110.8(11)
C67 C63 Si5 109.7(8)
C64 C63 Si5 112.5(8)
Si2 C22 H22A 109.5
Si2 C22 H22B 109.5
H22A C22 H22B 109.5
Si2 C22 H22C 109.5
H22A C22 H22C 109.5
H22B C22 H22C 109.5
N1 Sc1 N2 128.04(11)
N1 Sc1 F1 98.13(9)
N2 Sc1 F1 99.83(10)
N1 Sc1 F2 119.40(9)
N2 Sc1 F2 112.46(10)
F1 Sc1 F2 72.63(7)
N1 Sc1 O1 92.48(12)
N2 Sc1 O1 94.49(12)
F1 Sc1 O1 151.08(10)
F2 Sc1 O1 78.71(9)
N1 Sc1 C5 28.97(10)
N2 Sc1 C5 102.78(10)
F1 Sc1 C5 90.34(8)
F2 Sc1 C5 142.78(9)
O1 Sc1 C5 110.89(11)
N1 Sc1 C10 103.36(10)
N2 Sc1 C10 28.90(10)
F1 Sc1 C10 90.43(9)
F2 Sc1 C10 135.43(9)
O1 Sc1 C10 113.23(11)
C5 Sc1 C10 75.55(10)
N1 Sc1 Sc2 113.38(8)
N2 Sc1 Sc2 109.74(8)
F1 Sc1 Sc2 36.27(5)
F2 Sc1 Sc2 36.36(5)
O1 Sc1 Sc2 115.01(8)
C5 Sc1 Sc2 120.02(7)
C10 Sc1 Sc2 116.27(8)
F1 Sc2 F2 74.27(7)
F1 Sc2 N3 122.27(10)
F2 Sc2 N3 103.38(9)
F1 Sc2 N4 120.91(10)
F2 Sc2 N4 107.54(10)
N3 Sc2 N4 114.70(11)
F1 Sc2 C39 109.59(10)
F2 Sc2 C39 133.27(9)
N3 Sc2 C39 33.62(10)
N4 Sc2 C39 108.80(11)
F1 Sc2 C45 108.35(9)
F2 Sc2 C45 137.66(9)
N3 Sc2 C45 109.16(11)
N4 Sc2 C45 33.50(10)
C39 Sc2 C45 86.94(11)
F1 Sc2 Fe2 99.33(5)
F2 Sc2 Fe2 173.19(6)
N3 Sc2 Fe2 77.87(8)
N4 Sc2 Fe2 77.61(8)
C39 Sc2 Fe2 46.15(7)
C45 Sc2 Fe2 46.11(7)
F1 Sc2 C49 79.43(9)
F2 Sc2 C49 136.13(9)
N3 Sc2 C49 120.36(10)
N4 Sc2 C49 58.63(10)
C39 Sc2 C49 88.44(10)
C45 Sc2 C49 30.20(10)
Fe2 Sc2 C49 42.61(7)
F1 Sc2 C43 80.45(9)
F2 Sc2 C43 132.44(9)
N3 Sc2 C43 58.72(10)
N4 Sc2 C43 120.01(10)
C39 Sc2 C43 30.28(10)
C45 Sc2 C43 88.31(10)
Fe2 Sc2 C43 42.53(7)
C49 Sc2 C43 74.79(9)
F1 Sc2 Sc1 37.11(5)
F2 Sc2 Sc1 37.16(5)
N3 Sc2 Sc1 119.00(8)
N4 Sc2 Sc1 120.43(8)
C39 Sc2 Sc1 130.10(8)
C45 Sc2 Sc1 131.08(8)
Fe2 Sc2 Sc1 136.42(2)
C49 Sc2 Sc1 109.48(7)
C43 Sc2 Sc1 108.82(7)
N1 Si1 C16 106.56(16)
N1 Si1 C15 110.78(15)
C16 Si1 C15 108.25(18)
N1 Si1 C17 113.51(14)
C16 Si1 C17 108.93(17)
C15 Si1 C17 108.67(17)
N3 Si3 C27 106.20(15)
N3 Si3 C28 113.93(16)
C27 Si3 C28 107.01(18)
N3 Si3 C29 112.19(15)
C27 Si3 C29 109.89(17)
C28 Si3 C29 107.46(17)
N4 Si4 C33 106.40(15)
N4 Si4 C44 112.96(16)
C33 Si4 C44 107.78(17)
N4 Si4 C35 112.58(15)
C33 Si4 C35 110.32(17)
C44 Si4 C35 106.74(18)
C6 Fe1 C11 105.68(14)
C6 Fe1 C12 120.91(15)
C11 Fe1 C12 41.06(14)
C6 Fe1 C7 40.75(13)
C11 Fe1 C7 118.80(14)
C12 Fe1 C7 103.73(14)
C6 Fe1 C13 157.10(14)
C11 Fe1 C13 68.77(14)
C12 Fe1 C13 40.48(15)
C7 Fe1 C13 120.95(14)
C6 Fe1 C8 68.62(13)
C11 Fe1 C8 154.36(14)
C12 Fe1 C8 118.89(14)
C7 Fe1 C8 40.65(13)
C13 Fe1 C8 106.28(14)
C6 Fe1 C14 159.99(13)
C11 Fe1 C14 68.66(14)
C12 Fe1 C14 68.23(15)
C7 Fe1 C14 159.02(13)
C13 Fe1 C14 40.60(14)
C8 Fe1 C14 124.85(13)
C6 Fe1 C9 68.63(13)
C11 Fe1 C9 162.67(13)
C12 Fe1 C9 156.03(14)
C7 Fe1 C9 68.30(13)
C13 Fe1 C9 122.88(14)
C8 Fe1 C9 40.54(13)
C14 Fe1 C9 110.78(14)
C6 Fe1 C10 122.66(13)
C11 Fe1 C10 40.88(13)
C12 Fe1 C10 68.60(14)
C7 Fe1 C10 156.32(13)
C13 Fe1 C10 68.53(14)
C8 Fe1 C10 162.71(13)
C14 Fe1 C10 40.70(13)
C9 Fe1 C10 127.37(13)
C6 Fe1 C5 40.77(12)
C11 Fe1 C5 124.46(13)
C12 Fe1 C5 159.19(14)
C7 Fe1 C5 68.38(13)
C13 Fe1 C5 160.06(14)
C8 Fe1 C5 68.43(13)
C14 Fe1 C5 125.59(13)
C9 Fe1 C5 40.77(12)
C10 Fe1 C5 110.50(13)
C40 Fe2 C47 118.11(14)
C40 Fe2 C48 155.18(14)
C47 Fe2 C48 40.60(14)
C40 Fe2 C41 40.72(13)
C47 Fe2 C41 103.13(14)
C48 Fe2 C41 120.92(14)
C40 Fe2 C42 68.67(14)
C47 Fe2 C42 120.58(14)
C48 Fe2 C42 108.38(14)
C41 Fe2 C42 40.61(14)
C40 Fe2 C46 103.19(15)
C47 Fe2 C46 40.53(13)
C48 Fe2 C46 68.46(14)
C41 Fe2 C46 117.78(14)
C42 Fe2 C46 154.62(14)
C40 Fe2 C43 67.93(14)
C47 Fe2 C43 159.04(14)
C48 Fe2 C43 126.75(14)
C41 Fe2 C43 67.60(14)
C42 Fe2 C43 40.34(13)
C46 Fe2 C43 160.42(13)
C40 Fe2 C49 159.71(13)
C47 Fe2 C49 67.65(14)
C48 Fe2 C49 40.40(13)
C41 Fe2 C49 159.56(13)
C42 Fe2 C49 127.09(13)
C46 Fe2 C49 67.83(14)
C43 Fe2 C49 114.30(13)
C40 Fe2 C39 40.41(13)
C47 Fe2 C39 155.51(14)
C48 Fe2 C39 163.38(13)
C41 Fe2 C39 67.92(13)
C42 Fe2 C39 68.29(13)
C46 Fe2 C39 121.83(14)
C43 Fe2 C39 40.34(13)
C49 Fe2 C39 127.75(13)
C40 Fe2 C45 121.45(14)
C47 Fe2 C45 67.82(13)
C48 Fe2 C45 68.11(13)
C41 Fe2 C45 155.12(14)
C42 Fe2 C45 163.80(13)
C46 Fe2 C45 40.44(13)
C43 Fe2 C45 128.19(13)
C49 Fe2 C45 40.16(13)
C39 Fe2 C45 110.26(13)
C40 Fe2 Sc2 94.28(9)
C47 Fe2 Sc2 127.01(10)
C48 Fe2 Sc2 109.41(10)
C41 Fe2 Sc2 126.86(10)
C42 Fe2 Sc2 109.57(10)
C46 Fe2 Sc2 94.72(10)
C43 Fe2 Sc2 69.46(9)
C49 Fe2 Sc2 69.27(9)
C39 Fe2 Sc2 59.15(9)
C45 Fe2 Sc2 59.43(9)
Sc2 F1 Sc1 106.62(8)
Sc2 F2 Sc1 106.48(8)
C5 N1 Si1 116.3(2)
C5 N1 Sc1 106.4(2)
Si1 N1 Sc1 133.60(15)
C10 N2 Si2 115.5(2)
C10 N2 Si5 124.2(2)
Si2 N2 Si5 26.98(14)
C10 N2 Sc1 106.4(2)
Si2 N2 Sc1 131.70(16)
Si5 N2 Sc1 129.09(19)
C39 N3 Si3 125.6(2)
C39 N3 Sc2 91.97(19)
Si3 N3 Sc2 138.21(16)
C45 N4 Si4 124.3(2)
C45 N4 Sc2 92.32(19)
Si4 N4 Sc2 133.24(16)
C1 O1 C4 109.8(3)
C1 O1 Sc1 118.7(2)
C4 O1 Sc1 131.5(2)
O1 C1 C2 104.9(3)
O1 C1 H1A 110.8
C2 C1 H1A 110.8
O1 C1 H1B 110.8
C2 C1 H1B 110.8
H1A C1 H1B 108.8
C3 C2 C1 107.0(4)
C3 C2 H2A 110.3
C1 C2 H2A 110.3
C3 C2 H2B 110.3
C1 C2 H2B 110.3
H2A C2 H2B 108.6
C2 C3 C4 104.9(4)
C2 C3 H3A 110.8
C4 C3 H3A 110.8
C2 C3 H3B 110.8
C4 C3 H3B 110.8
H3A C3 H3B 108.8
O1 C4 C3 105.4(3)
O1 C4 H4A 110.7
C3 C4 H4A 110.7
O1 C4 H4B 110.7
C3 C4 H4B 110.7
H4A C4 H4B 108.8
N1 C5 C6 126.8(3)
N1 C5 C9 126.8(3)
C6 C5 C9 106.4(3)
N1 C5 Fe1 130.3(2)
C6 C5 Fe1 67.55(18)
C9 C5 Fe1 68.48(18)
N1 C5 Sc1 44.68(14)
C6 C5 Sc1 122.8(2)
C9 C5 Sc1 109.5(2)
Fe1 C5 Sc1 86.24(11)
C7 C6 C5 108.8(3)
C7 C6 Fe1 70.08(19)
C5 C6 Fe1 71.69(18)
C7 C6 H6 125.6
C5 C6 H6 125.6
Fe1 C6 H6 125.6
C6 C7 C8 108.1(3)
C6 C7 Fe1 69.17(19)
C8 C7 Fe1 69.78(19)
C6 C7 H7 125.9
C8 C7 H7 125.9
Fe1 C7 H7 125.9
C7 C8 C9 108.2(3)
C7 C8 Fe1 69.57(19)
C9 C8 Fe1 70.11(19)
C7 C8 H8 125.9
C9 C8 H8 125.9
Fe1 C8 H8 125.9
C8 C9 C5 108.5(3)
C8 C9 Fe1 69.35(19)
C5 C9 Fe1 70.75(18)
C8 C9 H9 125.8
C5 C9 H9 125.8
Fe1 C9 H9 125.8
N2 C10 C14 127.0(3)
N2 C10 C11 126.5(3)
C14 C10 C11 106.5(3)
N2 C10 Fe1 129.6(2)
C14 C10 Fe1 68.43(19)
C11 C10 Fe1 67.81(19)
N2 C10 Sc1 44.65(15)
C14 C10 Sc1 107.0(2)
C11 C10 Sc1 125.2(2)
Fe1 C10 Sc1 86.11(11)
C12 C11 C10 108.2(3)
C12 C11 Fe1 69.6(2)
C10 C11 Fe1 71.31(19)
C12 C11 H11 125.9
C10 C11 H11 125.9
Fe1 C11 H11 125.9
C13 C12 C11 108.3(3)
C13 C12 Fe1 69.9(2)
C11 C12 Fe1 69.36(19)
C13 C12 H12 125.8
C11 C12 H12 125.8
Fe1 C12 H12 125.8
C12 C13 C14 108.2(3)
C12 C13 Fe1 69.6(2)
C14 C13 Fe1 69.98(19)
C12 C13 H13 125.9
C14 C13 H13 125.9
Fe1 C13 H13 125.9
C13 C14 C10 108.8(3)
C13 C14 Fe1 69.4(2)
C10 C14 Fe1 70.87(19)
C13 C14 H14 125.6
C10 C14 H14 125.6
Fe1 C14 H14 125.6
Si1 C15 H15A 109.5
Si1 C15 H15B 109.5
H15A C15 H15B 109.5
Si1 C15 H15C 109.5
H15A C15 H15C 109.5
H15B C15 H15C 109.5
C76 C81 C77 130(3)
C76 C81 H81A 104.8
C77 C81 H81A 104.8
C76 C81 H81B 104.9
C77 C81 H81B 104.9
H81A C81 H81B 105.8
C79 C80 C76 112(2)
C79 C80 H80A 109.2
C76 C80 H80A 109.2
C79 C80 H80B 109.2
C76 C80 H80B 109.2
H80A C80 H80B 107.9
C81 C76 C80 131.4(19)
C81 C76 H76A 104.4
C80 C76 H76A 104.4
C81 C76 H76B 104.4
C80 C76 H76B 104.4
H76A C76 H76B 105.6
Si1 C16 H16A 109.5
Si1 C16 H16B 109.5
H16A C16 H16B 109.5
Si1 C16 H16C 109.5
H16A C16 H16C 109.5
H16B C16 H16C 109.5
C20 C17 C18 108.9(3)
C20 C17 C19 107.0(3)
C18 C17 C19 108.8(3)
C20 C17 Si1 112.7(2)
C18 C17 Si1 110.7(3)
C19 C17 Si1 108.6(2)
C17 C18 H18A 109.5
C17 C18 H18B 109.5
H18A C18 H18B 109.5
C17 C18 H18C 109.5
H18A C18 H18C 109.5
H18B C18 H18C 109.5
C17 C19 H19A 109.5
C17 C19 H19B 109.5
H19A C19 H19B 109.5
C17 C19 H19C 109.5
H19A C19 H19C 109.5
H19B C19 H19C 109.5
C17 C20 H20A 109.5
C17 C20 H20B 109.5
H20A C20 H20B 109.5
C17 C20 H20C 109.5
H20A C20 H20C 109.5
H20B C20 H20C 109.5
Si3 C27 H27A 109.5
Si3 C27 H27B 109.5
H27A C27 H27B 109.5
Si3 C27 H27C 109.5
H27A C27 H27C 109.5
H27B C27 H27C 109.5
Si3 C28 H28A 109.5
Si3 C28 H28B 109.5
H28A C28 H28B 109.5
Si3 C28 H28C 109.5
H28A C28 H28C 109.5
H28B C28 H28C 109.5
C30 C29 C32 109.0(3)
C30 C29 C31 108.8(3)
C32 C29 C31 108.2(3)
C30 C29 Si3 110.0(2)
C32 C29 Si3 111.3(2)
C31 C29 Si3 109.5(3)
C29 C30 H30A 109.5
C29 C30 H30B 109.5
H30A C30 H30B 109.5
C29 C30 H30C 109.5
H30A C30 H30C 109.5
H30B C30 H30C 109.5
C29 C31 H31A 109.5
C29 C31 H31B 109.5
H31A C31 H31B 109.5
C29 C31 H31C 109.5
H31A C31 H31C 109.5
H31B C31 H31C 109.5
C29 C32 H32A 109.5
C29 C32 H32B 109.5
H32A C32 H32B 109.5
C29 C32 H32C 109.5
H32A C32 H32C 109.5
H32B C32 H32C 109.5
Si4 C33 H33A 109.5
Si4 C33 H33B 109.5
H33A C33 H33B 109.5
Si4 C33 H33C 109.5
H33A C33 H33C 109.5
H33B C33 H33C 109.5
C36 C35 C38 108.2(4)
C36 C35 C37 107.8(3)
C38 C35 C37 110.1(3)
C36 C35 Si4 111.3(3)
C38 C35 Si4 109.6(3)
C37 C35 Si4 109.8(3)
C35 C36 H36A 109.5
C35 C36 H36B 109.5
H36A C36 H36B 109.5
C35 C36 H36C 109.5
H36A C36 H36C 109.5
H36B C36 H36C 109.5
C35 C37 H37A 109.5
C35 C37 H37B 109.5
H37A C37 H37B 109.5
C35 C37 H37C 109.5
H37A C37 H37C 109.5
H37B C37 H37C 109.5
C35 C38 H38A 109.5
C35 C38 H38B 109.5
H38A C38 H38B 109.5
C35 C38 H38C 109.5
H38A C38 H38C 109.5
H38B C38 H38C 109.5
N3 C39 C40 130.1(3)
N3 C39 C43 124.2(3)
C40 C39 C43 105.5(3)
N3 C39 Fe2 124.5(2)
C40 C39 Fe2 66.78(18)
C43 C39 Fe2 67.86(18)
N3 C39 Sc2 54.41(15)
C40 C39 Sc2 129.6(2)
C43 C39 Sc2 87.99(19)
Fe2 C39 Sc2 74.70(10)
C41 C40 C39 109.0(3)
C41 C40 Fe2 69.80(19)
C39 C40 Fe2 72.81(19)
C41 C40 H40 125.5
C39 C40 H40 125.5
Fe2 C40 H40 125.5
C42 C41 C40 108.5(3)
C42 C41 Fe2 69.78(19)
C40 C41 Fe2 69.48(19)
C42 C41 H41 125.8
C40 C41 H41 125.8
Fe2 C41 H41 125.8
C43 C42 C41 107.4(3)
C43 C42 Fe2 70.64(19)
C41 C42 Fe2 69.6(2)
C43 C42 H42 126.3
C41 C42 H42 126.3
Fe2 C42 H42 126.3
C42 C43 C39 109.6(3)
C42 C43 Fe2 69.03(19)
C39 C43 Fe2 71.80(19)
C42 C43 Sc2 136.6(2)
C39 C43 Sc2 61.74(17)
Fe2 C43 Sc2 68.01(9)
C42 C43 H43 125.2
C39 C43 H43 125.2
Fe2 C43 H43 125.2
Sc2 C43 H43 77.1
Si4 C44 H44A 109.5
Si4 C44 H44B 109.5
H44A C44 H44B 109.5
Si4 C44 H44C 109.5
H44A C44 H44C 109.5
H44B C44 H44C 109.5
N4 C45 C49 123.9(3)
N4 C45 C46 130.0(3)
C49 C45 C46 105.7(3)
N4 C45 Fe2 123.9(2)
C49 C45 Fe2 67.97(18)
C46 C45 Fe2 67.03(19)
N4 C45 Sc2 54.18(15)
C49 C45 Sc2 87.44(19)
C46 C45 Sc2 129.9(2)
Fe2 C45 Sc2 74.46(10)
C47 C46 C45 108.7(3)
C47 C46 Fe2 69.4(2)
C45 C46 Fe2 72.53(19)
C47 C46 H46 125.6
C45 C46 H46 125.6
Fe2 C46 H46 125.6
C46 C47 C48 108.7(3)
C46 C47 Fe2 70.03(19)
C48 C47 Fe2 69.79(19)
C46 C47 H47 125.7
C48 C47 H47 125.7
Fe2 C47 H47 125.7
C47 C48 C49 107.5(3)
C47 C48 Fe2 69.6(2)
C49 C48 Fe2 70.82(18)
C47 C48 H48 126.2
C49 C48 H48 126.2
Fe2 C48 H48 126.2
C48 C49 C45 109.3(3)
C48 C49 Fe2 68.79(19)
C45 C49 Fe2 71.88(19)
C48 C49 Sc2 136.4(2)
C45 C49 Sc2 62.35(17)
Fe2 C49 Sc2 68.12(9)
C48 C49 H49 125.3
C45 C49 H49 125.3
Fe2 C49 H49 125.3
Sc2 C49 H49 76.8

loop_
_geom_bond_atom_site_label_1
_geom_bond_atom_site_label_2
_geom_bond_distance
Si2 N2 1.729(3)
Si2 C23 1.888(6)
Si2 C24 1.892(18)
Si2 C22 1.933(4)
C24 H24A 0.9800
C24 H24B 0.9800
C24 H24C 0.9800
C65 C23 1.526(9)
C65 H65A 0.9800
C65 H65B 0.9800
C65 H65C 0.9800
C68 C23 1.553(9)
C68 H68A 0.9800
C68 H68B 0.9800
C68 H68C 0.9800
C23 C70 1.548(12)
C70 H70A 0.9800
C70 H70B 0.9800
C70 H70C 0.9800
C69 Si5 1.857(18)
C69 H69A 0.9800
C69 H69B 0.9800
C69 H69C 0.9800
C64 C63 1.57(2)
C64 H64A 0.9800
C64 H64B 0.9800
C64 H64C 0.9800
Si5 N2 1.748(4)
Si5 C63 1.902(12)
C63 C66 1.48(4)
C63 C67 1.544(15)
C66 H66A 0.9800
C66 H66B 0.9800
C66 H66C 0.9800
C67 H67A 0.9800
C67 H67B 0.9800
C67 H67C 0.9800
C22 H22A 0.9800
C22 H22B 0.9800
C22 H22C 0.9800
Sc1 N1 2.047(3)
Sc1 N2 2.052(3)
Sc1 F1 2.0851(18)
Sc1 F2 2.0858(19)
Sc1 O1 2.199(3)
Sc1 C5 2.794(3)
Sc1 C10 2.800(3)
Sc1 Sc2 3.3113(10)
Sc2 F1 2.0442(19)
Sc2 F2 2.0473(19)
Sc2 N3 2.057(3)
Sc2 N4 2.060(3)
Sc2 C39 2.528(3)
Sc2 C45 2.538(3)
Sc2 Fe2 2.8399(9)
Sc2 C49 2.862(3)
Sc2 C43 2.868(3)
Si1 N1 1.729(3)
Si1 C16 1.866(4)
Si1 C15 1.870(4)
Si1 C17 1.896(4)
Si3 N3 1.730(3)
Si3 C27 1.869(4)
Si3 C28 1.877(4)
Si3 C29 1.897(4)
Si4 N4 1.733(3)
Si4 C33 1.869(4)
Si4 C44 1.878(4)
Si4 C35 1.901(4)
Fe1 C6 2.031(3)
Fe1 C11 2.037(3)
Fe1 C12 2.040(3)
Fe1 C7 2.043(3)
Fe1 C13 2.044(4)
Fe1 C8 2.046(3)
Fe1 C14 2.051(3)
Fe1 C9 2.056(3)
Fe1 C10 2.084(3)
Fe1 C5 2.086(3)
Fe2 C40 2.042(3)
Fe2 C47 2.043(3)
Fe2 C48 2.045(3)
Fe2 C41 2.047(3)
Fe2 C42 2.049(3)
Fe2 C46 2.051(3)
Fe2 C43 2.070(3)
Fe2 C49 2.072(3)
Fe2 C39 2.123(3)
Fe2 C45 2.124(3)
N1 C5 1.410(4)
N2 C10 1.411(4)
N3 C39 1.400(4)
N4 C45 1.402(4)
O1 C1 1.451(5)
O1 C4 1.460(5)
C1 C2 1.482(6)
C1 H1A 0.9900
C1 H1B 0.9900
C2 C3 1.455(6)
C2 H2A 0.9900
C2 H2B 0.9900
C3 C4 1.491(5)
C3 H3A 0.9900
C3 H3B 0.9900
C4 H4A 0.9900
C4 H4B 0.9900
C5 C6 1.435(4)
C5 C9 1.443(4)
C6 C7 1.418(5)
C6 H6 1.0000
C7 C8 1.420(5)
C7 H7 1.0000
C8 C9 1.421(5)
C8 H8 1.0000
C9 H9 1.0000
C10 C14 1.438(5)
C10 C11 1.440(5)
C11 C12 1.430(5)
C11 H11 1.0000
C12 C13 1.413(5)
C12 H12 1.0000
C13 C14 1.421(5)
C13 H13 1.0000
C14 H14 1.0000
C15 H15A 0.9800
C15 H15B 0.9800
C15 H15C 0.9800
C81 C76 1.27(4)
C81 C77 1.54(3)
C81 H81A 0.9900
C81 H81B 0.9900
C80 C79 1.28(2)
C80 C76 1.46(3)
C80 H80A 0.9900
C80 H80B 0.9900
C79 H79A 0.9800
C79 H79B 0.9800
C79 H79C 0.9800
C77 H77A 0.9800
C77 H77B 0.9800
C77 H77C 0.9800
C76 H76A 0.9900
C76 H76B 0.9900
C16 H16A 0.9800
C16 H16B 0.9800
C16 H16C 0.9800
C17 C20 1.534(5)
C17 C18 1.535(5)
C17 C19 1.543(5)
C18 H18A 0.9800
C18 H18B 0.9800
C18 H18C 0.9800
C19 H19A 0.9800
C19 H19B 0.9800
C19 H19C 0.9800
C20 H20A 0.9800
C20 H20B 0.9800
C20 H20C 0.9800
C27 H27A 0.9800
C27 H27B 0.9800
C27 H27C 0.9800
C28 H28A 0.9800
C28 H28B 0.9800
C28 H28C 0.9800
C29 C30 1.534(5)
C29 C32 1.537(5)
C29 C31 1.541(5)
C30 H30A 0.9800
C30 H30B 0.9800
C30 H30C 0.9800
C31 H31A 0.9800
C31 H31B 0.9800
C31 H31C 0.9800
C32 H32A 0.9800
C32 H32B 0.9800
C32 H32C 0.9800
C33 H33A 0.9800
C33 H33B 0.9800
C33 H33C 0.9800
C35 C36 1.525(5)
C35 C38 1.529(5)
C35 C37 1.535(5)
C36 H36A 0.9800
C36 H36B 0.9800
C36 H36C 0.9800
C37 H37A 0.9800
C37 H37B 0.9800
C37 H37C 0.9800
C38 H38A 0.9800
C38 H38B 0.9800
C38 H38C 0.9800
C39 C40 1.441(5)
C39 C43 1.447(5)
C40 C41 1.423(5)
C40 H40 1.0000
C41 C42 1.421(5)
C41 H41 1.0000
C42 C43 1.420(5)
C42 H42 1.0000
C43 H43 1.0000
C44 H44A 0.9800
C44 H44B 0.9800
C44 H44C 0.9800
C45 C49 1.441(5)
C45 C46 1.445(5)
C46 C47 1.418(5)
C46 H46 1.0000
C47 C48 1.418(5)
C47 H47 1.0000
C48 C49 1.422(5)
C48 H48 1.0000
C49 H49 1.0000
